data_1576788
loop_
_publ_author_name
'Luevano, Makayla R.'
'Stennett, Cary R.'
'Ma, Eric'
'Ziller, Joseph W.'
'Furche, Filipp'
'Evans, William J.'

_publ_section_title
;
 Unexpected dispersion-stabilized tris(terphenylthiolate) complexes,
 Ln(SAr <sup><i>i</i>Pr6</sup>)<sub>3</sub>, arising from two-electron
 reduction by Ln(SAr <sup><i>i</i>Pr6</sup>)<sub>2</sub> [Ar
 <sup><i>i</i>Pr6</sup> =
 C<sub>6</sub>H<sub>3</sub>-2,6-(C<sub>6</sub>H<sub>2</sub>-2,6,4-
 <sup><i>i</i></sup> Pr<sub>3</sub>)<sub>2</sub>].
;
_journal_issue 16
_journal_name_full 'Chemical science'
_journal_page_first 8160
_journal_page_last 8167
_journal_paper_doi 10.1039/d6sc00248j
_journal_volume 17
_journal_year 2026
_chemical_formula_moiety '0.5(C72 H98 I4 Nd2 S2), C7 H8'
_chemical_formula_sum 'C43 H57 I2 Nd S'
_chemical_formula_weight 1003.98
_chemical_melting_point ?
_chemical_properties_physical Air-sensitive,Moisture-sensitive,Oxygen-sensitive
_space_group_crystal_system triclinic
_space_group_IT_number 2
_space_group_name_Hall '-P 1'
_space_group_name_H-M_alt 'P -1'
_atom_sites_solution_hydrogens geom
_atom_sites_solution_primary direct
_atom_sites_solution_secondary difmap
_audit_creation_date 2024-10-16
_audit_creation_method
;
Olex2 1.5
(compiled 2024.02.16 svn.r378c4104 for OlexSys, GUI svn.r6928)

Dolomanov, O.V., Bourhis, L.J., Gildea, R.J, Howard, J.A.K. & Puschmann, H.
 (2009), J. Appl. Cryst. 42, 339-341.

Sheldrick, G.M. (2008). Acta Cryst. A64, 112-122.

Sheldrick, G.M. (2015). Acta Cryst. A71, 3-8.
;
_audit_update_record
;
2024-10-16 deposited with the CCDC.	2026-02-23 downloaded from the CCDC.
;
_cell_angle_alpha 75.445(3)
_cell_angle_beta 79.623(3)
_cell_angle_gamma 74.563(3)
_cell_formula_units_Z 4
_cell_length_a 14.301(3)
_cell_length_b 16.545(3)
_cell_length_c 19.403(4)
_cell_measurement_reflns_used 9886
_cell_measurement_temperature 93.14
_cell_measurement_theta_max 33.08
_cell_measurement_theta_min 2.40
_cell_volume 4251.6(15)
_computing_cell_refinement 'Bruker SAINT 8.34a, 2013'
_computing_data_collection 'Bruker APEX2 2014.11-0, 2014'
_computing_data_reduction 'Bruker SAINT 8.34a, 2013'
_computing_molecular_graphics 'Olex2 1.5 (Dolomanov et al., 2009)'
_computing_publication_material 'Olex2 1.5 (Dolomanov et al., 2009)'
_computing_structure_refinement 'SHELXL-2014/7 (Sheldrick, 2014)'
_computing_structure_solution 'Bruker SHELXTL 2014/4 (XT)'
_diffrn_ambient_temperature 93.14
_diffrn_measured_fraction_theta_full 1.000
_diffrn_measured_fraction_theta_max 0.991
_diffrn_measurement_device_type 'Bruker SMART APEX-II CCD'
_diffrn_measurement_method '\f and \w scans'
_diffrn_radiation_monochromator graphite
_diffrn_radiation_type MoK\a
_diffrn_radiation_wavelength 0.71073
_diffrn_reflns_av_R_equivalents 0.0459
_diffrn_reflns_av_unetI/netI 0.0438
_diffrn_reflns_Laue_measured_fraction_full 1.000
_diffrn_reflns_Laue_measured_fraction_max 0.991
_diffrn_reflns_limit_h_max 21
_diffrn_reflns_limit_h_min -21
_diffrn_reflns_limit_k_max 25
_diffrn_reflns_limit_k_min -25
_diffrn_reflns_limit_l_max 29
_diffrn_reflns_limit_l_min -29
_diffrn_reflns_number 128529
_diffrn_reflns_point_group_measured_fraction_full 1.000
_diffrn_reflns_point_group_measured_fraction_max 0.991
_diffrn_reflns_theta_full 25.242
_diffrn_reflns_theta_max 33.138
_diffrn_reflns_theta_min 1.875
_diffrn_source 'fine-focus sealed tube'
_diffrn_source_current 30.0
_diffrn_source_power 1.5
_diffrn_source_voltage 50.0
_diffrn_standards_number 0
_exptl_absorpt_coefficient_mu 2.749
_exptl_absorpt_correction_T_max 0.7465
_exptl_absorpt_correction_T_min 0.6477
_exptl_absorpt_correction_type multi-scan
_exptl_absorpt_process_details
;
SADABS-2014/5 (Bruker,2014/5) was used for absorption correction.
wR2(int) was 0.0638 before and 0.0483 after correction.
The Ratio of minimum to maximum transmission is 0.8676.
The \l/2 correction factor is 0.00150.
;
_exptl_crystal_colour green
_exptl_crystal_colour_primary green
_exptl_crystal_density_diffrn 1.568
_exptl_crystal_density_meas ?
_exptl_crystal_density_method 'not measured'
_exptl_crystal_description Rod
_exptl_crystal_F_000 1988
_exptl_crystal_recrystallization_method 'Re-crystallisation from solvent: Toluene'
_exptl_crystal_size_max 0.312
_exptl_crystal_size_mid 0.206
_exptl_crystal_size_min 0.164
_refine_diff_density_max 0.864
_refine_diff_density_min -0.796
_refine_diff_density_rms 0.130
_refine_ls_extinction_method none
_refine_ls_goodness_of_fit_ref 1.041
_refine_ls_hydrogen_treatment constr
_refine_ls_matrix_type full
_refine_ls_number_parameters 913
_refine_ls_number_reflns 32098
_refine_ls_number_restraints 210
_refine_ls_restrained_S_all 1.042
_refine_ls_R_factor_all 0.0411
_refine_ls_R_factor_gt 0.0284
_refine_ls_shift/su_max 0.003
_refine_ls_shift/su_mean 0.000
_refine_ls_structure_factor_coef Fsqd
_refine_ls_weighting_details 'w=1/[\s^2^(Fo^2^)+(0.0175P)^2^+0.7437P] where P=(Fo^2^+2Fc^2^)/3'
_refine_ls_weighting_scheme calc
_refine_ls_wR_factor_gt 0.0543
_refine_ls_wR_factor_ref 0.0582
_reflns_Friedel_coverage 0.000
_reflns_number_gt 26060
_reflns_number_total 32098
_reflns_threshold_expression 'I > 2\s(I)'
_cod_data_source_file d6sc00248j2.cif
_cod_data_source_block mrl26
_cod_depositor_comments
;
The following automatic conversions were performed:

data item '_chemical_melting_point' value 'not measured' was changed
to '?' -- the value is undefined or not given.

data item '_exptl_crystal_density_meas' value 'not measured' was
changed to '?' -- the value is perceived as not measured.

Automatic conversion script
Id: cif_fix_values 8170 2020-07-09 18:12:32Z antanas 

 Adding full bibliography for 1576785--1576790.cif.
;
_cod_original_cell_volume 4251.9(15)
_cod_database_code 1576788
_shelx_space_group_comment
;
The symmetry employed for this shelxl refinement is uniquely defined
by the following loop, which should always be used as a source of
symmetry information in preference to the above space-group names.
They are only intended as comments.
;
_shelx_estimated_absorpt_t_max 0.661
_shelx_estimated_absorpt_t_min 0.481
_olex2_refinement_description
;
1. Fixed Uiso
 At 1.2 times of:
  All C(H) groups
 At 1.5 times of:
  All C(H,H,H) groups
2. Uiso/Uaniso restraints and constraints
C76 \\sim C76A \\sim C77 \\sim C77A \\sim C78 \\sim C78A \\sim C79 \\sim C79A
\\sim C80 \\sim C80A \\sim C81 \\sim C81A \\sim C82 \\sim C82A: within 2A with
sigma of 0.01 and sigma for terminal atoms of 0.02 within 2A
3. Others
 Fixed Sof: C76A(0.4) C77A(0.4) H77A(0.4) C78A(0.4) H78A(0.4) C79A(0.4)
 H79A(0.4) C80A(0.4) H80A(0.4) C81A(0.4) H81A(0.4) C81(0.6) H81(0.6) C80(0.6)
 H80(0.6) C79(0.6) H79(0.6) C78(0.6) H78(0.6) C77(0.6) H77(0.6) C76(0.6)
 C82(0.6) H82D(0.6) H82E(0.6) H82F(0.6) C82A(0.4) H82A(0.4) H82B(0.4) H82C(0.4)
4.a Ternary CH refined with riding coordinates:
 C13(H13), C16(H16), C19(H19), C28(H28), C31(H31), C34(H34), C49(H49),
 C52(H52), C55(H55), C64(H64), C67(H67), C70(H70)
4.b Aromatic/amide H refined with riding coordinates:
 C3(H3), C4(H4), C5(H5), C9(H9), C11(H11), C24(H24), C26(H26), C39(H39),
 C40(H40), C41(H41), C45(H45), C47(H47), C60(H60), C62(H62), C77A(H77A),
 C78A(H78A), C79A(H79A), C80A(H80A), C81A(H81A), C81(H81), C80(H80), C79(H79),
 C78(H78), C77(H77), C83(H83), C84(H84), C85(H85), C92(H92), C93(H93)
4.c Fitted hexagon refined as free rotating group:
 C76A(C77A,C78A,C79A,C80A,C81A), C81(C80,C79,C78,C77,C76)
4.d Idealised Me refined as rotating group:
 C14(H14A,H14B,H14C), C15(H15A,H15B,H15C), C17(H17A,H17B,H17C), C18(H18A,H18B,
 H18C), C20(H20A,H20B,H20C), C21(H21A,H21B,H21C), C29(H29A,H29B,H29C), C30(H30A,
 H30B,H30C), C32(H32A,H32B,H32C), C33(H33A,H33B,H33C), C35(H35A,H35B,H35C),
 C36(H36A,H36B,H36C), C50(H50A,H50B,H50C), C51(H51A,H51B,H51C), C53(H53A,H53B,
 H53C), C54(H54A,H54B,H54C), C56(H56A,H56B,H56C), C57(H57A,H57B,H57C), C65(H65A,
 H65B,H65C), C66(H66A,H66B,H66C), C68(H68A,H68B,H68C), C69(H69A,H69B,H69C),
 C71(H71A,H71B,H71C), C72(H72A,H72B,H72C), C82(H82D,H82E,H82F), C82A(H82A,H82B,
 H82C), C86(H86A,H86B,H86C)
;
_olex2_submission_special_instructions 'No special instructions were received'

loop_
_space_group_symop_operation_xyz
'x, y, z'
'-x, -y, -z'

loop_
_atom_site_label
_atom_site_type_symbol
_atom_site_fract_x
_atom_site_fract_y
_atom_site_fract_z
_atom_site_U_iso_or_equiv
_atom_site_adp_type
_atom_site_occupancy
_atom_site_site_symmetry_order
_atom_site_calc_flag
_atom_site_refinement_flags_posn
_atom_site_refinement_flags_adp
_atom_site_refinement_flags_occupancy
_atom_site_disorder_assembly
_atom_site_disorder_group
Nd1 Nd 0.38056(2) 0.27601(2) 0.57949(2) 0.01028(2) Uani 1 1 d . . . . .
Nd2 Nd 0.17075(2) 0.20094(2) 0.45131(2) 0.01054(2) Uani 1 1 d . . . . .
I1 I 0.31945(2) 0.46464(2) 0.51710(2) 0.01926(3) Uani 1 1 d . . . . .
I2 I 0.39560(2) 0.18225(2) 0.45480(2) 0.01800(3) Uani 1 1 d . . . . .
I3 I 0.16177(2) 0.26555(2) 0.59050(2) 0.01684(3) Uani 1 1 d . . . . .
I4 I 0.19920(2) 0.01028(2) 0.50496(2) 0.01885(3) Uani 1 1 d . . . . .
S1 S 0.31663(3) 0.23104(3) 0.72048(3) 0.01395(9) Uani 1 1 d . . . . .
S2 S 0.23670(3) 0.25548(3) 0.31035(3) 0.01360(9) Uani 1 1 d . . . . .
C1 C 0.40560(14) 0.21625(12) 0.77805(10) 0.0128(4) Uani 1 1 d . . . . .
C2 C 0.50283(13) 0.22018(12) 0.74990(10) 0.0123(3) Uani 1 1 d . . . . .
C3 C 0.57366(14) 0.20235(12) 0.79568(11) 0.0155(4) Uani 1 1 d . . . . .
H3 H 0.6394 0.2032 0.7763 0.019 Uiso 1 1 calc R U . . .
C4 C 0.54866(14) 0.18320(13) 0.86966(11) 0.0176(4) Uani 1 1 d . . . . .
H4 H 0.5971 0.1705 0.9009 0.021 Uiso 1 1 calc R U . . .
C5 C 0.45198(14) 0.18289(13) 0.89746(11) 0.0163(4) Uani 1 1 d . . . . .
H5 H 0.4349 0.1712 0.9480 0.020 Uiso 1 1 calc R U . . .
C6 C 0.37931(13) 0.19940(12) 0.85283(10) 0.0127(4) Uani 1 1 d . . . . .
C7 C 0.53059(13) 0.23804(12) 0.67055(10) 0.0118(3) Uani 1 1 d . . . . .
C8 C 0.55472(13) 0.16816(12) 0.63536(10) 0.0129(4) Uani 1 1 d . . . . .
C9 C 0.58204(13) 0.18290(12) 0.56094(10) 0.0131(4) Uani 1 1 d . . . . .
H9 H 0.5980 0.1358 0.5379 0.016 Uiso 1 1 calc R U . . .
C10 C 0.58661(13) 0.26488(12) 0.51935(10) 0.0124(4) Uani 1 1 d . . . . .
C11 C 0.56247(13) 0.33251(12) 0.55501(10) 0.0121(3) Uani 1 1 d . . . . .
H11 H 0.5647 0.3885 0.5277 0.014 Uiso 1 1 calc R U . . .
C12 C 0.53491(13) 0.32175(12) 0.62981(10) 0.0125(4) Uani 1 1 d . . . . .
C13 C 0.55714(15) 0.07657(12) 0.67765(11) 0.0172(4) Uani 1 1 d . . . . .
H13 H 0.5185 0.0794 0.7257 0.021 Uiso 1 1 calc R U . . .
C14 C 0.66413(17) 0.03282(15) 0.68902(13) 0.0308(6) Uani 1 1 d . . . . .
H14A H 0.7047 0.0358 0.6424 0.046 Uiso 1 1 calc R U . . .
H14B H 0.6689 -0.0274 0.7135 0.046 Uiso 1 1 calc R U . . .
H14C H 0.6870 0.0622 0.7184 0.046 Uiso 1 1 calc R U . . .
C15 C 0.5138(2) 0.02578(15) 0.64146(14) 0.0361(6) Uani 1 1 d . . . . .
H15A H 0.5526 0.0200 0.5951 0.054 Uiso 1 1 calc R U . . .
H15B H 0.4463 0.0560 0.6339 0.054 Uiso 1 1 calc R U . . .
H15C H 0.5147 -0.0313 0.6721 0.054 Uiso 1 1 calc R U . . .
C16 C 0.62154(13) 0.27665(12) 0.43929(10) 0.0137(4) Uani 1 1 d . . . . .
H16 H 0.6130 0.2267 0.4228 0.016 Uiso 1 1 calc R U . . .
C17 C 0.73059(15) 0.27554(16) 0.42676(12) 0.0257(5) Uani 1 1 d . . . . .
H17A H 0.7669 0.2213 0.4536 0.039 Uiso 1 1 calc R U . . .
H17B H 0.7409 0.3235 0.4432 0.039 Uiso 1 1 calc R U . . .
H17C H 0.7538 0.2811 0.3755 0.039 Uiso 1 1 calc R U . . .
C18 C 0.56508(16) 0.35837(14) 0.39460(11) 0.0228(5) Uani 1 1 d . . . . .
H18A H 0.5848 0.3584 0.3435 0.034 Uiso 1 1 calc R U . . .
H18B H 0.5792 0.4084 0.4054 0.034 Uiso 1 1 calc R U . . .
H18C H 0.4949 0.3610 0.4060 0.034 Uiso 1 1 calc R U . . .
C19 C 0.51569(14) 0.40236(12) 0.66023(11) 0.0151(4) Uani 1 1 d . . . . .
H19 H 0.5036 0.4521 0.6186 0.018 Uiso 1 1 calc R U . . .
C20 C 0.60690(16) 0.40796(14) 0.68853(13) 0.0225(5) Uani 1 1 d . . . . .
H20A H 0.5959 0.4641 0.7007 0.034 Uiso 1 1 calc R U . . .
H20B H 0.6632 0.4009 0.6515 0.034 Uiso 1 1 calc R U . . .
H20C H 0.6199 0.3625 0.7314 0.034 Uiso 1 1 calc R U . . .
C21 C 0.42650(16) 0.41731(14) 0.71646(12) 0.0220(4) Uani 1 1 d . . . . .
H21A H 0.3703 0.4068 0.7007 0.033 Uiso 1 1 calc R U . . .
H21B H 0.4116 0.4767 0.7223 0.033 Uiso 1 1 calc R U . . .
H21C H 0.4405 0.3780 0.7623 0.033 Uiso 1 1 calc R U . . .
C22 C 0.27616(14) 0.19809(13) 0.88515(10) 0.0144(4) Uani 1 1 d . . . . .
C23 C 0.20782(14) 0.27556(13) 0.89341(11) 0.0158(4) Uani 1 1 d . . . . .
C24 C 0.11269(15) 0.27247(13) 0.92379(11) 0.0183(4) Uani 1 1 d . . . . .
H24 H 0.0669 0.3247 0.9288 0.022 Uiso 1 1 calc R U . . .
C25 C 0.08173(14) 0.19608(14) 0.94712(11) 0.0175(4) Uani 1 1 d . . . . .
C26 C 0.15050(14) 0.12003(13) 0.93950(11) 0.0175(4) Uani 1 1 d . . . . .
H26 H 0.1312 0.0670 0.9556 0.021 Uiso 1 1 calc R U . . .
C27 C 0.24741(14) 0.11981(13) 0.90866(11) 0.0153(4) Uani 1 1 d . . . . .
C28 C 0.23558(15) 0.36183(13) 0.87085(11) 0.0191(4) Uani 1 1 d . . . . .
H28 H 0.3059 0.3513 0.8500 0.023 Uiso 1 1 calc R U . . .
C29 C 0.17590(18) 0.42308(14) 0.81226(12) 0.0268(5) Uani 1 1 d . . . . .
H29A H 0.1068 0.4367 0.8317 0.040 Uiso 1 1 calc R U . . .
H29B H 0.1835 0.3956 0.7717 0.040 Uiso 1 1 calc R U . . .
H29C H 0.1994 0.4761 0.7959 0.040 Uiso 1 1 calc R U . . .
C30 C 0.22596(19) 0.40251(15) 0.93519(13) 0.0290(5) Uani 1 1 d . . . . .
H30A H 0.2647 0.3622 0.9717 0.043 Uiso 1 1 calc R U . . .
H30B H 0.1572 0.4160 0.9555 0.043 Uiso 1 1 calc R U . . .
H30C H 0.2498 0.4553 0.9196 0.043 Uiso 1 1 calc R U . . .
C31 C -0.02480(15) 0.19948(14) 0.97917(12) 0.0203(4) Uani 1 1 d . . . . .
H31 H -0.0663 0.2404 0.9430 0.024 Uiso 1 1 calc R U . . .
C32 C -0.04916(17) 0.23618(18) 1.04695(14) 0.0333(6) Uani 1 1 d . . . . .
H32A H -0.0114 0.1969 1.0844 0.050 Uiso 1 1 calc R U . . .
H32B H -0.1191 0.2430 1.0637 0.050 Uiso 1 1 calc R U . . .
H32C H -0.0326 0.2922 1.0361 0.050 Uiso 1 1 calc R U . . .
C33 C -0.05439(16) 0.11471(14) 0.99434(13) 0.0235(5) Uani 1 1 d . . . . .
H33A H -0.0187 0.0739 1.0323 0.035 Uiso 1 1 calc R U . . .
H33B H -0.0388 0.0918 0.9507 0.035 Uiso 1 1 calc R U . . .
H33C H -0.1248 0.1236 1.0099 0.035 Uiso 1 1 calc R U . . .
C34 C 0.31843(15) 0.03474(13) 0.90142(11) 0.0174(4) Uani 1 1 d . . . . .
H34 H 0.3820 0.0479 0.8766 0.021 Uiso 1 1 calc R U . . .
C35 C 0.33764(17) -0.02322(14) 0.97488(12) 0.0252(5) Uani 1 1 d . . . . .
H35A H 0.3644 0.0061 1.0020 0.038 Uiso 1 1 calc R U . . .
H35B H 0.3845 -0.0768 0.9685 0.038 Uiso 1 1 calc R U . . .
H35C H 0.2762 -0.0361 1.0012 0.038 Uiso 1 1 calc R U . . .
C36 C 0.28427(17) -0.01157(15) 0.85554(14) 0.0281(5) Uani 1 1 d . . . . .
H36A H 0.3340 -0.0638 0.8496 0.042 Uiso 1 1 calc R U . . .
H36B H 0.2740 0.0262 0.8084 0.042 Uiso 1 1 calc R U . . .
H36C H 0.2228 -0.0269 0.8791 0.042 Uiso 1 1 calc R U . . .
C37 C 0.14306(13) 0.29047(12) 0.25325(10) 0.0118(3) Uani 1 1 d . . . . .
C38 C 0.04447(13) 0.29562(12) 0.28257(10) 0.0120(3) Uani 1 1 d . . . . .
C39 C -0.03063(14) 0.32780(12) 0.23929(11) 0.0148(4) Uani 1 1 d . . . . .
H39 H -0.0967 0.3329 0.2602 0.018 Uiso 1 1 calc R U . . .
C40 C -0.00872(14) 0.35248(13) 0.16546(11) 0.0170(4) Uani 1 1 d . . . . .
H40 H -0.0595 0.3739 0.1355 0.020 Uiso 1 1 calc R U . . .
C41 C 0.08816(14) 0.34555(13) 0.13597(11) 0.0161(4) Uani 1 1 d . . . . .
H41 H 0.1030 0.3613 0.0854 0.019 Uiso 1 1 calc R U . . .
C42 C 0.16491(13) 0.31599(12) 0.17872(10) 0.0128(4) Uani 1 1 d . . . . .
C43 C 0.01899(13) 0.27100(12) 0.36160(10) 0.0116(3) Uani 1 1 d . . . . .
C44 C 0.00177(13) 0.18893(12) 0.39497(10) 0.0123(4) Uani 1 1 d . . . . .
C45 C -0.02737(13) 0.17192(12) 0.46958(10) 0.0131(4) Uani 1 1 d . . . . .
H45 H -0.0376 0.1165 0.4925 0.016 Uiso 1 1 calc R U . . .
C46 C -0.04184(12) 0.23256(12) 0.51130(10) 0.0123(4) Uani 1 1 d . . . . .
C47 C -0.02224(13) 0.31308(12) 0.47672(10) 0.0125(4) Uani 1 1 d . . . . .
H47 H -0.0301 0.3550 0.5043 0.015 Uiso 1 1 calc R U . . .
C48 C 0.00845(13) 0.33340(12) 0.40313(10) 0.0126(4) Uani 1 1 d . . . . .
C49 C 0.00963(14) 0.11652(12) 0.35637(11) 0.0142(4) Uani 1 1 d . . . . .
H49 H 0.0143 0.0627 0.3945 0.017 Uiso 1 1 calc R U . . .
C50 C -0.08365(15) 0.12826(14) 0.32325(12) 0.0212(4) Uani 1 1 d . . . . .
H50A H -0.1404 0.1372 0.3596 0.032 Uiso 1 1 calc R U . . .
H50B H -0.0808 0.0769 0.3058 0.032 Uiso 1 1 calc R U . . .
H50C H -0.0895 0.1782 0.2831 0.032 Uiso 1 1 calc R U . . .
C51 C 0.09942(15) 0.09953(14) 0.30073(12) 0.0199(4) Uani 1 1 d . . . . .
H51A H 0.0907 0.1442 0.2568 0.030 Uiso 1 1 calc R U . . .
H51B H 0.1070 0.0433 0.2898 0.030 Uiso 1 1 calc R U . . .
H51C H 0.1579 0.1003 0.3201 0.030 Uiso 1 1 calc R U . . .
C52 C -0.07951(13) 0.21593(12) 0.59093(10) 0.0141(4) Uani 1 1 d . . . . .
H52 H -0.0417 0.2410 0.6154 0.017 Uiso 1 1 calc R U . . .
C53 C -0.18705(17) 0.26230(18) 0.60243(13) 0.0367(7) Uani 1 1 d . . . . .
H53A H -0.2078 0.2589 0.6538 0.055 Uiso 1 1 calc R U . . .
H53B H -0.2269 0.2351 0.5834 0.055 Uiso 1 1 calc R U . . .
H53C H -0.1953 0.3226 0.5774 0.055 Uiso 1 1 calc R U . . .
C54 C -0.06632(19) 0.12125(14) 0.62629(12) 0.0274(5) Uani 1 1 d . . . . .
H54A H 0.0029 0.0923 0.6192 0.041 Uiso 1 1 calc R U . . .
H54B H -0.1048 0.0954 0.6047 0.041 Uiso 1 1 calc R U . . .
H54C H -0.0886 0.1151 0.6777 0.041 Uiso 1 1 calc R U . . .
C55 C 0.02843(14) 0.42186(12) 0.36808(11) 0.0152(4) Uani 1 1 d . . . . .
H55 H 0.0626 0.4194 0.3187 0.018 Uiso 1 1 calc R U . . .
C56 C -0.06860(17) 0.48866(14) 0.36065(14) 0.0298(5) Uani 1 1 d . . . . .
H56A H -0.0559 0.5441 0.3338 0.045 Uiso 1 1 calc R U . . .
H56B H -0.1024 0.4944 0.4084 0.045 Uiso 1 1 calc R U . . .
H56C H -0.1095 0.4702 0.3350 0.045 Uiso 1 1 calc R U . . .
C57 C 0.09433(18) 0.44821(15) 0.40807(13) 0.0273(5) Uani 1 1 d . . . . .
H57A H 0.1566 0.4053 0.4109 0.041 Uiso 1 1 calc R U . . .
H57B H 0.0622 0.4520 0.4566 0.041 Uiso 1 1 calc R U . . .
H57C H 0.1065 0.5042 0.3823 0.041 Uiso 1 1 calc R U . . .
C58 C 0.26548(14) 0.32154(12) 0.14163(10) 0.0131(4) Uani 1 1 d . . . . .
C59 C 0.28746(14) 0.40297(12) 0.12278(11) 0.0150(4) Uani 1 1 d . . . . .
C60 C 0.37660(15) 0.41157(13) 0.08243(11) 0.0174(4) Uani 1 1 d . . . . .
H60 H 0.3913 0.4666 0.0693 0.021 Uiso 1 1 calc R U . . .
C61 C 0.44493(14) 0.34264(13) 0.06072(11) 0.0162(4) Uani 1 1 d . . . . .
C62 C 0.42227(14) 0.26235(13) 0.08119(11) 0.0149(4) Uani 1 1 d . . . . .
H62 H 0.4685 0.2144 0.0674 0.018 Uiso 1 1 calc R U . . .
C63 C 0.33386(13) 0.25024(12) 0.12133(10) 0.0124(3) Uani 1 1 d . . . . .
C64 C 0.21792(15) 0.48091(13) 0.14723(12) 0.0191(4) Uani 1 1 d . . . . .
H64 H 0.1556 0.4639 0.1704 0.023 Uiso 1 1 calc R U . . .
C65 C 0.19327(19) 0.55634(15) 0.08392(14) 0.0320(6) Uani 1 1 d . . . . .
H65A H 0.2529 0.5752 0.0606 0.048 Uiso 1 1 calc R U . . .
H65B H 0.1457 0.6039 0.1013 0.048 Uiso 1 1 calc R U . . .
H65C H 0.1654 0.5382 0.0493 0.048 Uiso 1 1 calc R U . . .
C66 C 0.26019(18) 0.50618(15) 0.20389(13) 0.0280(5) Uani 1 1 d . . . . .
H66A H 0.2715 0.4575 0.2448 0.042 Uiso 1 1 calc R U . . .
H66B H 0.2139 0.5551 0.2201 0.042 Uiso 1 1 calc R U . . .
H66C H 0.3222 0.5220 0.1830 0.042 Uiso 1 1 calc R U . . .
C67 C 0.53903(15) 0.35668(13) 0.01408(12) 0.0197(4) Uani 1 1 d . . . . .
H67 H 0.5561 0.4058 0.0264 0.024 Uiso 1 1 calc R U . . .
C68 C 0.52159(18) 0.38325(15) -0.06481(12) 0.0276(5) Uani 1 1 d . . . . .
H68A H 0.5825 0.3917 -0.0950 0.041 Uiso 1 1 calc R U . . .
H68B H 0.4713 0.4369 -0.0724 0.041 Uiso 1 1 calc R U . . .
H68C H 0.4998 0.3382 -0.0776 0.041 Uiso 1 1 calc R U . . .
C69 C 0.62639(16) 0.27919(15) 0.02589(14) 0.0269(5) Uani 1 1 d . . . . .
H69A H 0.6342 0.2613 0.0771 0.040 Uiso 1 1 calc R U . . .
H69B H 0.6859 0.2952 -0.0013 0.040 Uiso 1 1 calc R U . . .
H69C H 0.6148 0.2317 0.0095 0.040 Uiso 1 1 calc R U . . .
C70 C 0.31071(14) 0.16135(12) 0.14152(11) 0.0142(4) Uani 1 1 d . . . . .
H70 H 0.2760 0.1541 0.1915 0.017 Uiso 1 1 calc R U . . .
C71 C 0.24211(16) 0.15394(14) 0.09246(12) 0.0207(4) Uani 1 1 d . . . . .
H71A H 0.1803 0.1967 0.0972 0.031 Uiso 1 1 calc R U . . .
H71B H 0.2294 0.0963 0.1062 0.031 Uiso 1 1 calc R U . . .
H71C H 0.2726 0.1641 0.0426 0.031 Uiso 1 1 calc R U . . .
C72 C 0.40202(15) 0.08767(13) 0.14093(12) 0.0205(4) Uani 1 1 d . . . . .
H72A H 0.3830 0.0327 0.1590 0.031 Uiso 1 1 calc R U . . .
H72B H 0.4466 0.0929 0.1716 0.031 Uiso 1 1 calc R U . . .
H72C H 0.4348 0.0903 0.0918 0.031 Uiso 1 1 calc R U . . .
C76A C 0.6510(6) 0.3314(5) 0.1916(5) 0.0338(17) Uani 0.4 1 d G U P A 2
C77A C 0.5495(6) 0.3549(4) 0.2015(5) 0.0330(17) Uani 0.4 1 d G U P A 2
H77A H 0.5163 0.4120 0.1827 0.040 Uiso 0.4 1 calc R U P A 2
C78A C 0.4965(6) 0.2947(4) 0.2390(5) 0.0400(18) Uani 0.4 1 d G U P A 2
H78A H 0.4272 0.3108 0.2458 0.048 Uiso 0.4 1 calc R U P A 2
C79A C 0.5451(7) 0.2111(4) 0.2665(5) 0.057(2) Uani 0.4 1 d G U P A 2
H79A H 0.5089 0.1700 0.2921 0.068 Uiso 0.4 1 calc R U P A 2
C80A C 0.6466(7) 0.1877(4) 0.2566(6) 0.049(2) Uani 0.4 1 d G U P A 2
H80A H 0.6798 0.1305 0.2754 0.059 Uiso 0.4 1 calc R U P A 2
C81A C 0.6995(6) 0.2478(6) 0.2191(6) 0.0348(19) Uani 0.4 1 d G U P A 2
H81A H 0.7689 0.2318 0.2123 0.042 Uiso 0.4 1 calc R U P A 2
C81 C 0.7023(3) 0.2666(4) 0.2249(4) 0.0356(14) Uani 0.6 1 d G U P B 1
H81 H 0.7711 0.2461 0.2238 0.043 Uiso 0.6 1 calc R U P B 1
C80 C 0.6627(4) 0.3519(4) 0.1949(4) 0.0423(15) Uani 0.6 1 d G U P B 1
H80 H 0.7045 0.3898 0.1735 0.051 Uiso 0.6 1 calc R U P B 1
C79 C 0.5620(5) 0.3818(2) 0.1965(3) 0.0408(14) Uani 0.6 1 d G U P B 1
H79 H 0.5350 0.4401 0.1760 0.049 Uiso 0.6 1 calc R U P B 1
C78 C 0.5009(3) 0.3263(2) 0.2279(3) 0.0360(13) Uani 0.6 1 d G U P B 1
H78 H 0.4321 0.3468 0.2289 0.043 Uiso 0.6 1 calc R U P B 1
C77 C 0.5404(4) 0.2410(2) 0.2578(3) 0.0360(11) Uani 0.6 1 d G U P B 1
H77 H 0.4986 0.2031 0.2793 0.043 Uiso 0.6 1 calc R U P B 1
C76 C 0.6411(4) 0.2111(3) 0.2563(4) 0.0346(11) Uani 0.6 1 d G U P B 1
C82 C 0.6851(3) 0.1172(3) 0.2916(3) 0.0371(10) Uani 0.6 1 d . U P B 1
H82D H 0.7504 0.0982 0.2668 0.056 Uiso 0.6 1 calc R U P B 1
H82E H 0.6430 0.0807 0.2882 0.056 Uiso 0.6 1 calc R U P B 1
H82F H 0.6898 0.1132 0.3421 0.056 Uiso 0.6 1 calc R U P B 1
C82A C 0.7063(7) 0.3925(7) 0.1551(5) 0.067(2) Uani 0.4 1 d . U P A 2
H82A H 0.7081 0.3998 0.1032 0.100 Uiso 0.4 1 calc R U P A 2
H82B H 0.7730 0.3723 0.1680 0.100 Uiso 0.4 1 calc R U P A 2
H82C H 0.6759 0.4476 0.1689 0.100 Uiso 0.4 1 calc R U P A 2
C83 C -0.07700(18) 0.03288(16) 0.82974(13) 0.0288(5) Uani 1 1 d . . . . .
H83 H -0.0886 -0.0232 0.8429 0.035 Uiso 1 1 calc R U . . .
C84 C -0.15440(18) 0.10439(18) 0.83115(13) 0.0316(6) Uani 1 1 d . . . . .
H84 H -0.2193 0.0972 0.8455 0.038 Uiso 1 1 calc R U . . .
C85 C -0.13704(17) 0.18630(17) 0.81169(13) 0.0305(6) Uani 1 1 d . . . . .
H85 H -0.1904 0.2348 0.8129 0.037 Uiso 1 1 calc R U . . .
C86 C -0.0227(2) 0.28706(16) 0.76949(14) 0.0337(6) Uani 1 1 d . . . . .
H86A H -0.0566 0.3195 0.8062 0.051 Uiso 1 1 calc R U . . .
H86B H -0.0464 0.3168 0.7233 0.051 Uiso 1 1 calc R U . . .
H86C H 0.0478 0.2824 0.7654 0.051 Uiso 1 1 calc R U . . .
C91 C -0.04243(17) 0.19832(15) 0.79040(12) 0.0246(5) Uani 1 1 d . . . . .
C92 C 0.03425(16) 0.12608(15) 0.78956(12) 0.0236(5) Uani 1 1 d . . . . .
H92 H 0.0993 0.1329 0.7755 0.028 Uiso 1 1 calc R U . . .
C93 C 0.01698(18) 0.04439(15) 0.80893(13) 0.0271(5) Uani 1 1 d . . . . .
H93 H 0.0702 -0.0042 0.8079 0.033 Uiso 1 1 calc R U . . .

loop_
_atom_site_aniso_label
_atom_site_aniso_U_11
_atom_site_aniso_U_22
_atom_site_aniso_U_33
_atom_site_aniso_U_23
_atom_site_aniso_U_13
_atom_site_aniso_U_12
Nd1 0.01048(4) 0.01207(4) 0.00847(5) -0.00215(4) -0.00145(3) -0.00280(3)
Nd2 0.01041(4) 0.01238(4) 0.00890(5) -0.00233(4) -0.00153(3) -0.00246(3)
I1 0.01521(6) 0.01330(6) 0.02589(8) 0.00073(5) -0.00192(5) -0.00258(4)
I2 0.01118(5) 0.02933(7) 0.01754(7) -0.01391(6) -0.00070(5) -0.00388(5)
I3 0.01177(5) 0.02942(7) 0.01274(6) -0.00991(5) 0.00024(4) -0.00663(5)
I4 0.01886(6) 0.01304(6) 0.02186(7) -0.00133(5) -0.00115(5) -0.00210(5)
S1 0.0128(2) 0.0199(2) 0.0091(2) -0.00238(18) -0.00165(17) -0.00425(17)
S2 0.01152(19) 0.0186(2) 0.0101(2) -0.00195(18) -0.00190(16) -0.00314(17)
C1 0.0164(8) 0.0117(8) 0.0107(9) -0.0025(7) -0.0044(7) -0.0020(7)
C2 0.0152(8) 0.0133(8) 0.0084(9) -0.0029(7) -0.0025(7) -0.0018(7)
C3 0.0137(8) 0.0177(9) 0.0144(10) -0.0028(8) -0.0037(7) -0.0018(7)
C4 0.0171(9) 0.0225(10) 0.0134(10) -0.0033(8) -0.0068(8) -0.0023(8)
C5 0.0199(9) 0.0192(9) 0.0083(9) -0.0014(7) -0.0038(7) -0.0023(7)
C6 0.0146(8) 0.0115(8) 0.0119(9) -0.0034(7) -0.0029(7) -0.0012(7)
C7 0.0092(7) 0.0155(9) 0.0109(9) -0.0026(7) -0.0019(6) -0.0028(6)
C8 0.0118(8) 0.0136(8) 0.0125(9) -0.0034(7) -0.0020(7) -0.0008(6)
C9 0.0116(8) 0.0153(9) 0.0125(9) -0.0047(7) -0.0015(7) -0.0018(7)
C10 0.0090(7) 0.0163(9) 0.0121(9) -0.0027(7) -0.0014(7) -0.0034(6)
C11 0.0105(8) 0.0134(8) 0.0122(9) -0.0002(7) -0.0020(7) -0.0047(6)
C12 0.0110(8) 0.0154(9) 0.0125(9) -0.0036(7) -0.0025(7) -0.0045(7)
C13 0.0241(10) 0.0118(9) 0.0115(9) 0.0000(7) 0.0017(8) -0.0022(7)
C14 0.0281(12) 0.0255(12) 0.0210(12) 0.0061(9) 0.0039(9) 0.0093(9)
C15 0.0665(19) 0.0208(12) 0.0241(13) -0.0033(10) -0.0006(13) -0.0200(12)
C16 0.0137(8) 0.0142(9) 0.0121(9) -0.0032(7) 0.0011(7) -0.0027(7)
C17 0.0169(10) 0.0429(14) 0.0174(11) -0.0084(10) 0.0036(8) -0.0089(9)
C18 0.0283(11) 0.0215(10) 0.0125(10) -0.0006(8) -0.0010(8) 0.0007(9)
C19 0.0178(9) 0.0139(9) 0.0150(10) -0.0044(7) -0.0011(7) -0.0054(7)
C20 0.0253(11) 0.0219(10) 0.0251(12) -0.0086(9) -0.0055(9) -0.0088(8)
C21 0.0244(10) 0.0189(10) 0.0237(12) -0.0108(9) 0.0062(9) -0.0067(8)
C22 0.0156(8) 0.0178(9) 0.0083(9) -0.0024(7) -0.0017(7) -0.0015(7)
C23 0.0175(9) 0.0181(9) 0.0099(9) -0.0028(7) -0.0027(7) -0.0002(7)
C24 0.0177(9) 0.0190(10) 0.0165(10) -0.0060(8) -0.0026(8) 0.0007(7)
C25 0.0153(9) 0.0240(10) 0.0140(10) -0.0072(8) -0.0014(7) -0.0030(8)
C26 0.0193(9) 0.0189(10) 0.0156(10) -0.0053(8) -0.0020(8) -0.0050(8)
C27 0.0161(9) 0.0177(9) 0.0116(9) -0.0045(8) -0.0006(7) -0.0022(7)
C28 0.0208(10) 0.0162(9) 0.0162(10) -0.0017(8) -0.0012(8) 0.0003(8)
C29 0.0354(13) 0.0209(11) 0.0193(11) -0.0005(9) -0.0058(10) -0.0003(9)
C30 0.0430(14) 0.0245(12) 0.0211(12) -0.0047(10) -0.0042(10) -0.0108(10)
C31 0.0165(9) 0.0242(11) 0.0196(11) -0.0067(9) -0.0016(8) -0.0021(8)
C32 0.0227(11) 0.0510(16) 0.0325(14) -0.0245(13) 0.0087(10) -0.0129(11)
C33 0.0207(10) 0.0260(11) 0.0237(12) -0.0058(9) -0.0006(9) -0.0059(8)
C34 0.0171(9) 0.0165(9) 0.0181(10) -0.0048(8) 0.0016(8) -0.0045(7)
C35 0.0293(11) 0.0204(10) 0.0217(12) -0.0027(9) -0.0045(9) 0.0007(9)
C36 0.0290(12) 0.0255(12) 0.0308(14) -0.0153(10) -0.0027(10) 0.0000(9)
C37 0.0130(8) 0.0116(8) 0.0116(9) -0.0029(7) -0.0031(7) -0.0027(6)
C38 0.0136(8) 0.0122(8) 0.0102(9) -0.0027(7) -0.0019(7) -0.0027(6)
C39 0.0130(8) 0.0177(9) 0.0133(9) -0.0041(8) -0.0011(7) -0.0024(7)
C40 0.0156(9) 0.0216(10) 0.0137(10) -0.0035(8) -0.0048(7) -0.0023(7)
C41 0.0180(9) 0.0192(9) 0.0102(9) -0.0027(8) -0.0011(7) -0.0037(7)
C42 0.0140(8) 0.0133(8) 0.0110(9) -0.0029(7) -0.0011(7) -0.0032(7)
C43 0.0092(7) 0.0155(9) 0.0092(9) -0.0019(7) -0.0020(6) -0.0015(6)
C44 0.0083(7) 0.0157(9) 0.0130(9) -0.0032(7) -0.0023(7) -0.0020(6)
C45 0.0118(8) 0.0153(9) 0.0126(9) -0.0023(7) -0.0011(7) -0.0046(7)
C46 0.0074(7) 0.0167(9) 0.0120(9) -0.0024(7) -0.0018(6) -0.0018(6)
C47 0.0112(8) 0.0141(8) 0.0115(9) -0.0049(7) 0.0006(7) -0.0012(6)
C48 0.0102(8) 0.0136(8) 0.0128(9) -0.0027(7) -0.0020(7) -0.0005(6)
C49 0.0155(8) 0.0153(9) 0.0130(9) -0.0045(7) -0.0016(7) -0.0043(7)
C50 0.0219(10) 0.0240(11) 0.0218(11) -0.0081(9) -0.0037(8) -0.0085(8)
C51 0.0207(10) 0.0216(10) 0.0200(11) -0.0110(9) 0.0026(8) -0.0061(8)
C52 0.0130(8) 0.0182(9) 0.0107(9) -0.0026(7) 0.0017(7) -0.0056(7)
C53 0.0208(11) 0.0513(16) 0.0178(12) 0.0037(11) 0.0060(9) 0.0096(11)
C54 0.0415(14) 0.0241(11) 0.0136(11) -0.0017(9) 0.0021(10) -0.0086(10)
C55 0.0193(9) 0.0128(9) 0.0123(9) -0.0021(7) 0.0002(7) -0.0038(7)
C56 0.0283(12) 0.0172(10) 0.0346(14) 0.0015(10) -0.0015(10) 0.0025(9)
C57 0.0385(13) 0.0244(11) 0.0248(12) -0.0018(10) -0.0066(10) -0.0183(10)
C58 0.0149(8) 0.0158(9) 0.0084(9) -0.0015(7) -0.0012(7) -0.0044(7)
C59 0.0163(9) 0.0157(9) 0.0129(9) -0.0039(7) 0.0000(7) -0.0038(7)
C60 0.0222(10) 0.0146(9) 0.0163(10) -0.0024(8) -0.0008(8) -0.0078(8)
C61 0.0163(9) 0.0194(10) 0.0135(10) -0.0041(8) 0.0000(7) -0.0062(7)
C62 0.0158(9) 0.0164(9) 0.0131(9) -0.0037(7) -0.0006(7) -0.0049(7)
C63 0.0150(8) 0.0137(8) 0.0091(9) -0.0017(7) -0.0024(7) -0.0043(7)
C64 0.0220(10) 0.0144(9) 0.0195(11) -0.0047(8) 0.0023(8) -0.0042(8)
C65 0.0405(14) 0.0190(11) 0.0301(14) -0.0048(10) -0.0044(11) 0.0035(10)
C66 0.0319(12) 0.0252(12) 0.0281(13) -0.0145(10) 0.0011(10) -0.0034(9)
C67 0.0225(10) 0.0199(10) 0.0186(11) -0.0070(8) 0.0069(8) -0.0116(8)
C68 0.0356(13) 0.0284(12) 0.0200(12) -0.0048(10) 0.0070(10) -0.0169(10)
C69 0.0181(10) 0.0278(12) 0.0338(14) -0.0079(10) 0.0071(9) -0.0093(9)
C70 0.0154(8) 0.0147(9) 0.0113(9) -0.0017(7) 0.0014(7) -0.0045(7)
C71 0.0264(11) 0.0199(10) 0.0192(11) -0.0056(9) -0.0015(9) -0.0108(8)
C72 0.0221(10) 0.0157(9) 0.0202(11) -0.0010(8) 0.0015(8) -0.0036(8)
C76A 0.037(3) 0.055(4) 0.019(3) -0.016(3) -0.012(2) -0.014(3)
C77A 0.029(3) 0.051(4) 0.020(3) -0.011(3) -0.005(2) -0.007(3)
C78A 0.050(3) 0.046(4) 0.022(3) -0.009(4) -0.003(3) -0.007(3)
C79A 0.069(4) 0.064(4) 0.032(3) -0.015(4) -0.003(3) -0.005(4)
C80A 0.069(4) 0.044(4) 0.028(3) -0.016(4) -0.012(3) 0.011(3)
C81A 0.040(3) 0.045(4) 0.021(3) -0.020(3) -0.016(2) 0.006(3)
C81 0.037(2) 0.050(3) 0.025(2) -0.018(2) -0.0122(19) -0.006(2)
C80 0.056(3) 0.056(3) 0.025(2) -0.012(2) -0.006(2) -0.025(2)
C79 0.058(3) 0.044(3) 0.020(2) -0.008(2) -0.016(2) -0.004(3)
C78 0.048(2) 0.036(3) 0.016(2) -0.001(2) -0.016(2) 0.007(2)
C77 0.045(2) 0.040(3) 0.021(2) -0.011(2) -0.0131(18) 0.003(2)
C76 0.047(2) 0.033(3) 0.028(2) -0.022(2) -0.0128(19) 0.004(2)
C82 0.045(3) 0.032(2) 0.036(3) -0.010(2) -0.016(2) -0.0035(19)
C82A 0.058(5) 0.105(7) 0.049(5) -0.026(5) 0.004(4) -0.038(5)
C83 0.0369(13) 0.0342(13) 0.0184(12) -0.0017(10) -0.0096(10) -0.0133(11)
C84 0.0250(11) 0.0520(16) 0.0181(12) -0.0037(11) -0.0046(9) -0.0118(11)
C85 0.0261(12) 0.0415(15) 0.0192(12) -0.0061(11) -0.0043(9) 0.0009(10)
C86 0.0460(15) 0.0291(13) 0.0243(13) -0.0095(11) -0.0002(11) -0.0050(11)
C91 0.0294(11) 0.0299(12) 0.0133(10) -0.0063(9) -0.0020(9) -0.0038(9)
C92 0.0225(10) 0.0324(12) 0.0164(11) -0.0093(9) -0.0018(8) -0.0041(9)
C93 0.0301(12) 0.0289(12) 0.0219(12) -0.0061(10) -0.0074(10) -0.0026(9)

loop_
_atom_type_symbol
_atom_type_description
_atom_type_scat_dispersion_real
_atom_type_scat_dispersion_imag
_atom_type_scat_source
C C 0.0033 0.0016 'International Tables Vol C Tables 4.2.6.8 and 6.1.1.4'
H H 0.0000 0.0000 'International Tables Vol C Tables 4.2.6.8 and 6.1.1.4'
I I -0.4742 1.8119 'International Tables Vol C Tables 4.2.6.8 and 6.1.1.4'
Nd Nd -0.1943 3.0179 'International Tables Vol C Tables 4.2.6.8 and 6.1.1.4'
S S 0.1246 0.1234 'International Tables Vol C Tables 4.2.6.8 and 6.1.1.4'

loop_
_exptl_crystal_face_index_h
_exptl_crystal_face_index_k
_exptl_crystal_face_index_l
_exptl_crystal_face_perp_dist
-2.00 1.00 1.00 0.0820
2.00 -1.00 -1.00 0.1370
0.00 0.00 -1.00 0.0700
0.00 0.00 1.00 0.0730
-3.00 1.00 1.00 0.0750
2.00 -1.00 1.00 0.1370
1.00 0.00 -3.00 0.0820
-1.00 0.00 3.00 0.0820
1.00 -1.00 3.00 0.1020
0.00 1.00 -3.00 0.0840
1.00 1.00 -2.00 0.0830
-3.00 0.00 1.00 0.0750
0.00 -2.00 3.00 0.1080
-1.00 1.00 -1.00 0.0980
3.00 3.00 -2.00 0.1020
-3.00 0.00 -1.00 0.0770
-1.00 -3.00 0.00 0.1070
-1.00 -3.00 -1.00 0.1020
1.00 1.00 1.00 0.0920
-1.00 -2.00 -2.00 0.0840
-3.00 -1.00 -3.00 0.0770
0.00 1.00 1.00 0.1160

loop_
_geom_angle_atom_site_label_1
_geom_angle_atom_site_label_2
_geom_angle_atom_site_label_3
_geom_angle
_geom_angle_site_symmetry_1
_geom_angle_site_symmetry_3
_geom_angle_publ_flag
I1 Nd1 I2 106.384(14) . . ?
I1 Nd1 I3 88.510(8) . . ?
I2 Nd1 I3 79.749(5) . . ?
S1 Nd1 I1 113.857(12) . . ?
S1 Nd1 I2 129.883(16) . . ?
S1 Nd1 I3 72.908(12) . . ?
S1 Nd1 C7 66.65(4) . . ?
S1 Nd1 C8 78.25(4) . . ?
S1 Nd1 C9 106.21(4) . . ?
S1 Nd1 C10 124.90(4) . . ?
S1 Nd1 C11 112.57(4) . . ?
S1 Nd1 C12 84.64(4) . . ?
C7 Nd1 I1 111.97(4) . . ?
C7 Nd1 I2 123.32(4) . . ?
C7 Nd1 I3 139.24(4) . . ?
C7 Nd1 C9 50.16(5) . . ?
C7 Nd1 C10 58.80(5) . . ?
C7 Nd1 C11 49.81(5) . . ?
C7 Nd1 C12 28.54(5) . . ?
C8 Nd1 I1 133.34(4) . . ?
C8 Nd1 I2 95.31(4) . . ?
C8 Nd1 I3 136.56(4) . . ?
C8 Nd1 C7 28.74(5) . . ?
C8 Nd1 C9 28.22(5) . . ?
C8 Nd1 C10 50.08(5) . . ?
C8 Nd1 C11 57.82(5) . . ?
C8 Nd1 C12 50.43(5) . . ?
C9 Nd1 I1 121.46(4) . . ?
C9 Nd1 I2 74.57(4) . . ?
C9 Nd1 I3 144.83(4) . . ?
C9 Nd1 C10 27.86(5) . . ?
C9 Nd1 C11 48.67(5) . . ?
C9 Nd1 C12 58.09(5) . . ?
C10 Nd1 I1 93.67(4) . . ?
C10 Nd1 I2 79.05(4) . . ?
C10 Nd1 I3 158.43(4) . . ?
C11 Nd1 I1 76.69(4) . . ?
C11 Nd1 I2 104.57(4) . . ?
C11 Nd1 I3 165.19(4) . . ?
C11 Nd1 C10 27.56(5) . . ?
C12 Nd1 I1 84.68(4) . . ?
C12 Nd1 I2 128.71(4) . . ?
C12 Nd1 I3 151.49(4) . . ?
C12 Nd1 C10 49.96(5) . . ?
C12 Nd1 C11 28.09(5) . . ?
I3 Nd2 I2 79.840(5) . . ?
I4 Nd2 I2 89.430(6) . . ?
I4 Nd2 I3 102.820(12) . . ?
I4 Nd2 C46 92.13(4) . . ?
S2 Nd2 I2 77.161(13) . . ?
S2 Nd2 I3 133.924(16) . . ?
S2 Nd2 I4 116.205(12) . . ?
S2 Nd2 C43 66.40(4) . . ?
S2 Nd2 C44 84.24(4) . . ?
S2 Nd2 C45 111.98(4) . . ?
S2 Nd2 C46 123.83(4) . . ?
S2 Nd2 C47 105.94(4) . . ?
S2 Nd2 C48 78.10(4) . . ?
C43 Nd2 I2 142.87(4) . . ?
C43 Nd2 I3 120.79(4) . . ?
C43 Nd2 I4 112.40(4) . . ?
C43 Nd2 C44 28.52(5) . . ?
C43 Nd2 C45 49.45(5) . . ?
C43 Nd2 C46 57.92(5) . . ?
C43 Nd2 C47 49.84(5) . . ?
C43 Nd2 C48 28.99(5) . . ?
C44 Nd2 I2 155.64(4) . . ?
C44 Nd2 I3 124.52(4) . . ?
C44 Nd2 I4 84.76(4) . . ?
C44 Nd2 C45 27.94(5) . . ?
C44 Nd2 C46 49.29(5) . . ?
C44 Nd2 C47 57.83(5) . . ?
C45 Nd2 I2 165.03(4) . . ?
C45 Nd2 I3 100.04(4) . . ?
C45 Nd2 I4 75.95(4) . . ?
C45 Nd2 C46 27.05(5) . . ?
C46 Nd2 I2 154.86(4) . . ?
C46 Nd2 I3 75.34(4) . . ?
C47 Nd2 I2 142.79(4) . . ?
C47 Nd2 I3 71.71(4) . . ?
C47 Nd2 I4 119.56(4) . . ?
C47 Nd2 C45 48.19(5) . . ?
C47 Nd2 C46 27.43(5) . . ?
C48 Nd2 I2 137.18(4) . . ?
C48 Nd2 I3 93.17(4) . . ?
C48 Nd2 I4 133.02(4) . . ?
C48 Nd2 C44 50.76(5) . . ?
C48 Nd2 C45 57.74(5) . . ?
C48 Nd2 C46 49.53(5) . . ?
C48 Nd2 C47 28.01(5) . . ?
Nd1 I2 Nd2 99.153(6) . . ?
Nd2 I3 Nd1 99.859(6) . . ?
C1 S1 Nd1 114.01(7) . . ?
C37 S2 Nd2 113.50(7) . . ?
C2 C1 S1 120.83(14) . . ?
C6 C1 S1 119.59(15) . . ?
C6 C1 C2 119.58(17) . . ?
C1 C2 C7 119.51(16) . . ?
C3 C2 C1 120.28(18) . . ?
C3 C2 C7 120.10(17) . . ?
C2 C3 H3 119.8 . . ?
C2 C3 C4 120.31(18) . . ?
C4 C3 H3 119.8 . . ?
C3 C4 H4 120.3 . . ?
C3 C4 C5 119.40(18) . . ?
C5 C4 H4 120.3 . . ?
C4 C5 H5 119.2 . . ?
C4 C5 C6 121.66(18) . . ?
C6 C5 H5 119.2 . . ?
C1 C6 C22 121.50(16) . . ?
C5 C6 C1 118.67(18) . . ?
C5 C6 C22 119.83(17) . . ?
C2 C7 Nd1 118.58(11) . . ?
C8 C7 Nd1 75.54(10) . . ?
C8 C7 C2 118.22(17) . . ?
C8 C7 C12 119.52(17) . . ?
C12 C7 Nd1 77.25(10) . . ?
C12 C7 C2 122.26(17) . . ?
C7 C8 Nd1 75.72(10) . . ?
C7 C8 C13 121.14(17) . . ?
C9 C8 Nd1 76.92(10) . . ?
C9 C8 C7 119.46(17) . . ?
C9 C8 C13 119.30(17) . . ?
C13 C8 Nd1 121.04(12) . . ?
Nd1 C9 H9 118.8 . . ?
C8 C9 Nd1 74.85(10) . . ?
C8 C9 H9 118.9 . . ?
C8 C9 C10 122.25(18) . . ?
C10 C9 Nd1 78.19(10) . . ?
C10 C9 H9 118.9 . . ?
C9 C10 Nd1 73.96(10) . . ?
C9 C10 C16 120.13(17) . . ?
C11 C10 Nd1 75.09(10) . . ?
C11 C10 C9 117.30(18) . . ?
C11 C10 C16 122.50(17) . . ?
C16 C10 Nd1 123.32(12) . . ?
Nd1 C11 H11 119.5 . . ?
C10 C11 Nd1 77.34(11) . . ?
C10 C11 H11 118.4 . . ?
C10 C11 C12 123.15(18) . . ?
C12 C11 Nd1 75.56(10) . . ?
C12 C11 H11 118.4 . . ?
C7 C12 Nd1 74.20(10) . . ?
C7 C12 C19 125.67(17) . . ?
C11 C12 Nd1 76.35(10) . . ?
C11 C12 C7 118.33(17) . . ?
C11 C12 C19 115.97(17) . . ?
C19 C12 Nd1 121.64(11) . . ?
C8 C13 H13 108.2 . . ?
C8 C13 C14 107.39(17) . . ?
C14 C13 H13 108.2 . . ?
C15 C13 C8 113.24(18) . . ?
C15 C13 H13 108.2 . . ?
C15 C13 C14 111.4(2) . . ?
C13 C14 H14A 109.5 . . ?
C13 C14 H14B 109.5 . . ?
C13 C14 H14C 109.5 . . ?
H14A C14 H14B 109.5 . . ?
H14A C14 H14C 109.5 . . ?
H14B C14 H14C 109.5 . . ?
C13 C15 H15A 109.5 . . ?
C13 C15 H15B 109.5 . . ?
C13 C15 H15C 109.5 . . ?
H15A C15 H15B 109.5 . . ?
H15A C15 H15C 109.5 . . ?
H15B C15 H15C 109.5 . . ?
C10 C16 H16 108.0 . . ?
C10 C16 C17 109.25(16) . . ?
C17 C16 H16 108.0 . . ?
C18 C16 C10 113.46(16) . . ?
C18 C16 H16 108.0 . . ?
C18 C16 C17 109.97(17) . . ?
C16 C17 H17A 109.5 . . ?
C16 C17 H17B 109.5 . . ?
C16 C17 H17C 109.5 . . ?
H17A C17 H17B 109.5 . . ?
H17A C17 H17C 109.5 . . ?
H17B C17 H17C 109.5 . . ?
C16 C18 H18A 109.5 . . ?
C16 C18 H18B 109.5 . . ?
C16 C18 H18C 109.5 . . ?
H18A C18 H18B 109.5 . . ?
H18A C18 H18C 109.5 . . ?
H18B C18 H18C 109.5 . . ?
C12 C19 H19 106.0 . . ?
C12 C19 C20 111.31(16) . . ?
C12 C19 C21 117.05(16) . . ?
C20 C19 H19 106.0 . . ?
C21 C19 H19 106.0 . . ?
C21 C19 C20 109.82(18) . . ?
C19 C20 H20A 109.5 . . ?
C19 C20 H20B 109.5 . . ?
C19 C20 H20C 109.5 . . ?
H20A C20 H20B 109.5 . . ?
H20A C20 H20C 109.5 . . ?
H20B C20 H20C 109.5 . . ?
C19 C21 H21A 109.5 . . ?
C19 C21 H21B 109.5 . . ?
C19 C21 H21C 109.5 . . ?
H21A C21 H21B 109.5 . . ?
H21A C21 H21C 109.5 . . ?
H21B C21 H21C 109.5 . . ?
C23 C22 C6 120.12(18) . . ?
C27 C22 C6 120.14(17) . . ?
C27 C22 C23 119.72(18) . . ?
C22 C23 C28 122.00(18) . . ?
C24 C23 C22 118.94(19) . . ?
C24 C23 C28 119.06(17) . . ?
C23 C24 H24 118.6 . . ?
C23 C24 C25 122.74(18) . . ?
C25 C24 H24 118.6 . . ?
C24 C25 C26 117.59(19) . . ?
C24 C25 C31 118.80(18) . . ?
C26 C25 C31 123.61(19) . . ?
C25 C26 H26 119.1 . . ?
C25 C26 C27 121.84(19) . . ?
C27 C26 H26 119.1 . . ?
C22 C27 C26 119.16(18) . . ?
C22 C27 C34 121.67(18) . . ?
C26 C27 C34 119.17(18) . . ?
C23 C28 H28 107.5 . . ?
C23 C28 C29 111.48(18) . . ?
C23 C28 C30 111.49(18) . . ?
C29 C28 H28 107.5 . . ?
C30 C28 H28 107.5 . . ?
C30 C28 C29 111.15(18) . . ?
C28 C29 H29A 109.5 . . ?
C28 C29 H29B 109.5 . . ?
C28 C29 H29C 109.5 . . ?
H29A C29 H29B 109.5 . . ?
H29A C29 H29C 109.5 . . ?
H29B C29 H29C 109.5 . . ?
C28 C30 H30A 109.5 . . ?
C28 C30 H30B 109.5 . . ?
C28 C30 H30C 109.5 . . ?
H30A C30 H30B 109.5 . . ?
H30A C30 H30C 109.5 . . ?
H30B C30 H30C 109.5 . . ?
C25 C31 H31 106.9 . . ?
C25 C31 C32 111.14(18) . . ?
C32 C31 H31 106.9 . . ?
C33 C31 C25 114.68(17) . . ?
C33 C31 H31 106.9 . . ?
C33 C31 C32 109.98(19) . . ?
C31 C32 H32A 109.5 . . ?
C31 C32 H32B 109.5 . . ?
C31 C32 H32C 109.5 . . ?
H32A C32 H32B 109.5 . . ?
H32A C32 H32C 109.5 . . ?
H32B C32 H32C 109.5 . . ?
C31 C33 H33A 109.5 . . ?
C31 C33 H33B 109.5 . . ?
C31 C33 H33C 109.5 . . ?
H33A C33 H33B 109.5 . . ?
H33A C33 H33C 109.5 . . ?
H33B C33 H33C 109.5 . . ?
C27 C34 H34 107.4 . . ?
C27 C34 C35 111.39(17) . . ?
C35 C34 H34 107.4 . . ?
C36 C34 C27 112.17(17) . . ?
C36 C34 H34 107.4 . . ?
C36 C34 C35 110.85(18) . . ?
C34 C35 H35A 109.5 . . ?
C34 C35 H35B 109.5 . . ?
C34 C35 H35C 109.5 . . ?
H35A C35 H35B 109.5 . . ?
H35A C35 H35C 109.5 . . ?
H35B C35 H35C 109.5 . . ?
C34 C36 H36A 109.5 . . ?
C34 C36 H36B 109.5 . . ?
C34 C36 H36C 109.5 . . ?
H36A C36 H36B 109.5 . . ?
H36A C36 H36C 109.5 . . ?
H36B C36 H36C 109.5 . . ?
C38 C37 S2 120.26(14) . . ?
C42 C37 S2 121.02(14) . . ?
C42 C37 C38 118.69(16) . . ?
C37 C38 C43 119.82(16) . . ?
C39 C38 C37 121.26(18) . . ?
C39 C38 C43 118.83(17) . . ?
C38 C39 H39 120.1 . . ?
C40 C39 C38 119.88(18) . . ?
C40 C39 H39 120.1 . . ?
C39 C40 H40 120.4 . . ?
C41 C40 C39 119.24(18) . . ?
C41 C40 H40 120.4 . . ?
C40 C41 H41 119.1 . . ?
C40 C41 C42 121.90(19) . . ?
C42 C41 H41 119.1 . . ?
C37 C42 C41 118.97(17) . . ?
C37 C42 C58 123.81(16) . . ?
C41 C42 C58 116.96(17) . . ?
C38 C43 Nd2 119.56(11) . . ?
C44 C43 Nd2 77.79(10) . . ?
C44 C43 C38 121.31(17) . . ?
C44 C43 C48 120.28(17) . . ?
C48 C43 Nd2 75.62(10) . . ?
C48 C43 C38 118.37(17) . . ?
C43 C44 Nd2 73.69(10) . . ?
C43 C44 C49 125.41(17) . . ?
C45 C44 Nd2 77.85(11) . . ?
C45 C44 C43 118.05(18) . . ?
C45 C44 C49 116.51(17) . . ?
C49 C44 Nd2 119.94(11) . . ?
Nd2 C45 H45 118.9 . . ?
C44 C45 Nd2 74.21(10) . . ?
C44 C45 H45 118.5 . . ?
C46 C45 Nd2 79.13(11) . . ?
C46 C45 C44 123.09(18) . . ?
C46 C45 H45 118.5 . . ?
C45 C46 Nd2 73.82(10) . . ?
C45 C46 C47 117.44(18) . . ?
C45 C46 C52 122.97(17) . . ?
C47 C46 Nd2 72.89(10) . . ?
C47 C46 C52 119.57(17) . . ?
C52 C46 Nd2 124.62(11) . . ?
Nd2 C47 H47 119.2 . . ?
C46 C47 Nd2 79.68(10) . . ?
C46 C47 H47 118.9 . . ?
C48 C47 Nd2 72.98(10) . . ?
C48 C47 C46 122.18(18) . . ?
C48 C47 H47 118.9 . . ?
C43 C48 Nd2 75.39(10) . . ?
C43 C48 C55 120.92(17) . . ?
C47 C48 Nd2 79.01(10) . . ?
C47 C48 C43 118.89(17) . . ?
C47 C48 C55 120.18(17) . . ?
C55 C48 Nd2 116.75(12) . . ?
C44 C49 H49 106.0 . . ?
C50 C49 C44 111.32(15) . . ?
C50 C49 H49 106.0 . . ?
C50 C49 C51 110.03(17) . . ?
C51 C49 C44 116.59(16) . . ?
C51 C49 H49 106.0 . . ?
C49 C50 H50A 109.5 . . ?
C49 C50 H50B 109.5 . . ?
C49 C50 H50C 109.5 . . ?
H50A C50 H50B 109.5 . . ?
H50A C50 H50C 109.5 . . ?
H50B C50 H50C 109.5 . . ?
C49 C51 H51A 109.5 . . ?
C49 C51 H51B 109.5 . . ?
C49 C51 H51C 109.5 . . ?
H51A C51 H51B 109.5 . . ?
H51A C51 H51C 109.5 . . ?
H51B C51 H51C 109.5 . . ?
C46 C52 H52 107.6 . . ?
C46 C52 C53 110.03(16) . . ?
C53 C52 H52 107.6 . . ?
C54 C52 C46 113.71(17) . . ?
C54 C52 H52 107.6 . . ?
C54 C52 C53 110.07(18) . . ?
C52 C53 H53A 109.5 . . ?
C52 C53 H53B 109.5 . . ?
C52 C53 H53C 109.5 . . ?
H53A C53 H53B 109.5 . . ?
H53A C53 H53C 109.5 . . ?
H53B C53 H53C 109.5 . . ?
C52 C54 H54A 109.5 . . ?
C52 C54 H54B 109.5 . . ?
C52 C54 H54C 109.5 . . ?
H54A C54 H54B 109.5 . . ?
H54A C54 H54C 109.5 . . ?
H54B C54 H54C 109.5 . . ?
C48 C55 H55 107.6 . . ?
C48 C55 C56 109.55(17) . . ?
C56 C55 H55 107.6 . . ?
C57 C55 C48 113.08(17) . . ?
C57 C55 H55 107.6 . . ?
C57 C55 C56 111.06(18) . . ?
C55 C56 H56A 109.5 . . ?
C55 C56 H56B 109.5 . . ?
C55 C56 H56C 109.5 . . ?
H56A C56 H56B 109.5 . . ?
H56A C56 H56C 109.5 . . ?
H56B C56 H56C 109.5 . . ?
C55 C57 H57A 109.5 . . ?
C55 C57 H57B 109.5 . . ?
C55 C57 H57C 109.5 . . ?
H57A C57 H57B 109.5 . . ?
H57A C57 H57C 109.5 . . ?
H57B C57 H57C 109.5 . . ?
C59 C58 C42 117.41(17) . . ?
C63 C58 C42 122.24(17) . . ?
C63 C58 C59 120.19(18) . . ?
C58 C59 C64 121.91(18) . . ?
C60 C59 C58 118.68(18) . . ?
C60 C59 C64 119.38(18) . . ?
C59 C60 H60 118.8 . . ?
C61 C60 C59 122.42(19) . . ?
C61 C60 H60 118.8 . . ?
C60 C61 C62 117.83(18) . . ?
C60 C61 C67 120.04(18) . . ?
C62 C61 C67 122.10(18) . . ?
C61 C62 H62 119.0 . . ?
C61 C62 C63 122.08(18) . . ?
C63 C62 H62 119.0 . . ?
C58 C63 C70 120.64(17) . . ?
C62 C63 C58 118.78(17) . . ?
C62 C63 C70 120.57(17) . . ?
C59 C64 H64 107.6 . . ?
C59 C64 C65 111.77(18) . . ?
C59 C64 C66 110.41(17) . . ?
C65 C64 H64 107.6 . . ?
C65 C64 C66 111.70(19) . . ?
C66 C64 H64 107.6 . . ?
C64 C65 H65A 109.5 . . ?
C64 C65 H65B 109.5 . . ?
C64 C65 H65C 109.5 . . ?
H65A C65 H65B 109.5 . . ?
H65A C65 H65C 109.5 . . ?
H65B C65 H65C 109.5 . . ?
C64 C66 H66A 109.5 . . ?
C64 C66 H66B 109.5 . . ?
C64 C66 H66C 109.5 . . ?
H66A C66 H66B 109.5 . . ?
H66A C66 H66C 109.5 . . ?
H66B C66 H66C 109.5 . . ?
C61 C67 H67 107.4 . . ?
C61 C67 C68 109.46(18) . . ?
C61 C67 C69 114.06(18) . . ?
C68 C67 H67 107.4 . . ?
C68 C67 C69 110.71(19) . . ?
C69 C67 H67 107.4 . . ?
C67 C68 H68A 109.5 . . ?
C67 C68 H68B 109.5 . . ?
C67 C68 H68C 109.5 . . ?
H68A C68 H68B 109.5 . . ?
H68A C68 H68C 109.5 . . ?
H68B C68 H68C 109.5 . . ?
C67 C69 H69A 109.5 . . ?
C67 C69 H69B 109.5 . . ?
C67 C69 H69C 109.5 . . ?
H69A C69 H69B 109.5 . . ?
H69A C69 H69C 109.5 . . ?
H69B C69 H69C 109.5 . . ?
C63 C70 H70 107.5 . . ?
C71 C70 C63 111.36(16) . . ?
C71 C70 H70 107.5 . . ?
C71 C70 C72 109.30(17) . . ?
C72 C70 C63 113.33(16) . . ?
C72 C70 H70 107.5 . . ?
C70 C71 H71A 109.5 . . ?
C70 C71 H71B 109.5 . . ?
C70 C71 H71C 109.5 . . ?
H71A C71 H71B 109.5 . . ?
H71A C71 H71C 109.5 . . ?
H71B C71 H71C 109.5 . . ?
C70 C72 H72A 109.5 . . ?
C70 C72 H72B 109.5 . . ?
C70 C72 H72C 109.5 . . ?
H72A C72 H72B 109.5 . . ?
H72A C72 H72C 109.5 . . ?
H72B C72 H72C 109.5 . . ?
C77A C76A C81A 120.0 . . ?
C77A C76A C82A 120.8(7) . . ?
C81A C76A C82A 119.2(7) . . ?
C76A C77A H77A 120.0 . . ?
C76A C77A C78A 120.0 . . ?
C78A C77A H77A 120.0 . . ?
C77A C78A H78A 120.0 . . ?
C79A C78A C77A 120.0 . . ?
C79A C78A H78A 120.0 . . ?
C78A C79A H79A 120.0 . . ?
C78A C79A C80A 120.0 . . ?
C80A C79A H79A 120.0 . . ?
C79A C80A H80A 120.0 . . ?
C81A C80A C79A 120.0 . . ?
C81A C80A H80A 120.0 . . ?
C76A C81A H81A 120.0 . . ?
C80A C81A C76A 120.0 . . ?
C80A C81A H81A 120.0 . . ?
C80 C81 H81 120.0 . . ?
C80 C81 C76 120.0 . . ?
C76 C81 H81 120.0 . . ?
C81 C80 H80 120.0 . . ?
C81 C80 C79 120.0 . . ?
C79 C80 H80 120.0 . . ?
C80 C79 H79 120.0 . . ?
C80 C79 C78 120.0 . . ?
C78 C79 H79 120.0 . . ?
C79 C78 H78 120.0 . . ?
C77 C78 C79 120.0 . . ?
C77 C78 H78 120.0 . . ?
C78 C77 H77 120.0 . . ?
C78 C77 C76 120.0 . . ?
C76 C77 H77 120.0 . . ?
C81 C76 C82 119.8(4) . . ?
C77 C76 C81 120.0 . . ?
C77 C76 C82 120.1(4) . . ?
C76 C82 H82D 109.5 . . ?
C76 C82 H82E 109.5 . . ?
C76 C82 H82F 109.5 . . ?
H82D C82 H82E 109.5 . . ?
H82D C82 H82F 109.5 . . ?
H82E C82 H82F 109.5 . . ?
C76A C82A H82A 109.5 . . ?
C76A C82A H82B 109.5 . . ?
C76A C82A H82C 109.5 . . ?
H82A C82A H82B 109.5 . . ?
H82A C82A H82C 109.5 . . ?
H82B C82A H82C 109.5 . . ?
C84 C83 H83 120.4 . . ?
C93 C83 H83 120.4 . . ?
C93 C83 C84 119.2(2) . . ?
C83 C84 H84 119.9 . . ?
C85 C84 C83 120.2(2) . . ?
C85 C84 H84 119.9 . . ?
C84 C85 H85 119.6 . . ?
C84 C85 C91 120.9(2) . . ?
C91 C85 H85 119.6 . . ?
H86A C86 H86B 109.5 . . ?
H86A C86 H86C 109.5 . . ?
H86B C86 H86C 109.5 . . ?
C91 C86 H86A 109.5 . . ?
C91 C86 H86B 109.5 . . ?
C91 C86 H86C 109.5 . . ?
C85 C91 C86 121.3(2) . . ?
C92 C91 C85 118.3(2) . . ?
C92 C91 C86 120.4(2) . . ?
C91 C92 H92 119.5 . . ?
C93 C92 C91 120.9(2) . . ?
C93 C92 H92 119.5 . . ?
C83 C93 C92 120.6(2) . . ?
C83 C93 H93 119.7 . . ?
C92 C93 H93 119.7 . . ?

loop_
_geom_bond_atom_site_label_1
_geom_bond_atom_site_label_2
_geom_bond_distance
_geom_bond_site_symmetry_2
_geom_bond_publ_flag
Nd1 Cnt1 2.53(1) . ?
Nd2 Cnt2 2.55(1) . ?
Nd1 I1 2.9999(6) . ?
Nd1 I2 3.1349(5) . ?
Nd1 I3 3.1456(6) . ?
Nd1 S1 2.7040(7) . ?
Nd1 C7 2.8654(18) . ?
Nd1 C8 2.8632(18) . ?
Nd1 C9 2.8893(18) . ?
Nd1 C10 2.9427(19) . ?
Nd1 C11 2.9145(19) . ?
Nd1 C12 2.9045(19) . ?
Nd2 I2 3.1589(7) . ?
Nd2 I3 3.1155(5) . ?
Nd2 I4 3.0031(6) . ?
Nd2 S2 2.7327(7) . ?
Nd2 C43 2.8446(18) . ?
Nd2 C44 2.8968(18) . ?
Nd2 C45 2.9430(19) . ?
Nd2 C46 3.0094(18) . ?
Nd2 C47 2.9235(18) . ?
Nd2 C48 2.8475(18) . ?
S1 C1 1.7708(19) . ?
S2 C37 1.7763(19) . ?
C1 C2 1.412(3) . ?
C1 C6 1.407(3) . ?
C2 C3 1.391(3) . ?
C2 C7 1.493(3) . ?
C3 H3 0.9500 . ?
C3 C4 1.391(3) . ?
C4 H4 0.9500 . ?
C4 C5 1.392(3) . ?
C5 H5 0.9500 . ?
C5 C6 1.399(3) . ?
C6 C22 1.499(3) . ?
C7 C8 1.422(3) . ?
C7 C12 1.423(3) . ?
C8 C9 1.403(3) . ?
C8 C13 1.526(3) . ?
C9 H9 0.9500 . ?
C9 C10 1.405(3) . ?
C10 C11 1.396(3) . ?
C10 C16 1.524(3) . ?
C11 H11 0.9500 . ?
C11 C12 1.412(3) . ?
C12 C19 1.531(3) . ?
C13 H13 1.0000 . ?
C13 C14 1.538(3) . ?
C13 C15 1.521(3) . ?
C14 H14A 0.9800 . ?
C14 H14B 0.9800 . ?
C14 H14C 0.9800 . ?
C15 H15A 0.9800 . ?
C15 H15B 0.9800 . ?
C15 H15C 0.9800 . ?
C16 H16 1.0000 . ?
C16 C17 1.530(3) . ?
C16 C18 1.521(3) . ?
C17 H17A 0.9800 . ?
C17 H17B 0.9800 . ?
C17 H17C 0.9800 . ?
C18 H18A 0.9800 . ?
C18 H18B 0.9800 . ?
C18 H18C 0.9800 . ?
C19 H19 1.0000 . ?
C19 C20 1.536(3) . ?
C19 C21 1.531(3) . ?
C20 H20A 0.9800 . ?
C20 H20B 0.9800 . ?
C20 H20C 0.9800 . ?
C21 H21A 0.9800 . ?
C21 H21B 0.9800 . ?
C21 H21C 0.9800 . ?
C22 C23 1.416(3) . ?
C22 C27 1.405(3) . ?
C23 C24 1.391(3) . ?
C23 C28 1.520(3) . ?
C24 H24 0.9500 . ?
C24 C25 1.392(3) . ?
C25 C26 1.398(3) . ?
C25 C31 1.530(3) . ?
C26 H26 0.9500 . ?
C26 C27 1.407(3) . ?
C27 C34 1.523(3) . ?
C28 H28 1.0000 . ?
C28 C29 1.536(3) . ?
C28 C30 1.530(3) . ?
C29 H29A 0.9800 . ?
C29 H29B 0.9800 . ?
C29 H29C 0.9800 . ?
C30 H30A 0.9800 . ?
C30 H30B 0.9800 . ?
C30 H30C 0.9800 . ?
C31 H31 1.0000 . ?
C31 C32 1.531(3) . ?
C31 C33 1.515(3) . ?
C32 H32A 0.9800 . ?
C32 H32B 0.9800 . ?
C32 H32C 0.9800 . ?
C33 H33A 0.9800 . ?
C33 H33B 0.9800 . ?
C33 H33C 0.9800 . ?
C34 H34 1.0000 . ?
C34 C35 1.530(3) . ?
C34 C36 1.522(3) . ?
C35 H35A 0.9800 . ?
C35 H35B 0.9800 . ?
C35 H35C 0.9800 . ?
C36 H36A 0.9800 . ?
C36 H36B 0.9800 . ?
C36 H36C 0.9800 . ?
C37 C38 1.411(3) . ?
C37 C42 1.403(3) . ?
C38 C39 1.392(3) . ?
C38 C43 1.488(3) . ?
C39 H39 0.9500 . ?
C39 C40 1.389(3) . ?
C40 H40 0.9500 . ?
C40 C41 1.387(3) . ?
C41 H41 0.9500 . ?
C41 C42 1.404(3) . ?
C42 C58 1.503(3) . ?
C43 C44 1.415(3) . ?
C43 C48 1.425(3) . ?
C44 C45 1.410(3) . ?
C44 C49 1.535(3) . ?
C45 H45 0.9500 . ?
C45 C46 1.394(3) . ?
C46 C47 1.409(3) . ?
C46 C52 1.523(3) . ?
C47 H47 0.9500 . ?
C47 C48 1.399(3) . ?
C48 C55 1.529(3) . ?
C49 H49 1.0000 . ?
C49 C50 1.529(3) . ?
C49 C51 1.534(3) . ?
C50 H50A 0.9800 . ?
C50 H50B 0.9800 . ?
C50 H50C 0.9800 . ?
C51 H51A 0.9800 . ?
C51 H51B 0.9800 . ?
C51 H51C 0.9800 . ?
C52 H52 1.0000 . ?
C52 C53 1.529(3) . ?
C52 C54 1.520(3) . ?
C53 H53A 0.9800 . ?
C53 H53B 0.9800 . ?
C53 H53C 0.9800 . ?
C54 H54A 0.9800 . ?
C54 H54B 0.9800 . ?
C54 H54C 0.9800 . ?
C55 H55 1.0000 . ?
C55 C56 1.531(3) . ?
C55 C57 1.527(3) . ?
C56 H56A 0.9800 . ?
C56 H56B 0.9800 . ?
C56 H56C 0.9800 . ?
C57 H57A 0.9800 . ?
C57 H57B 0.9800 . ?
C57 H57C 0.9800 . ?
C58 C59 1.409(3) . ?
C58 C63 1.408(3) . ?
C59 C60 1.393(3) . ?
C59 C64 1.527(3) . ?
C60 H60 0.9500 . ?
C60 C61 1.390(3) . ?
C61 C62 1.395(3) . ?
C61 C67 1.519(3) . ?
C62 H62 0.9500 . ?
C62 C63 1.395(3) . ?
C63 C70 1.533(3) . ?
C64 H64 1.0000 . ?
C64 C65 1.530(3) . ?
C64 C66 1.534(3) . ?
C65 H65A 0.9800 . ?
C65 H65B 0.9800 . ?
C65 H65C 0.9800 . ?
C66 H66A 0.9800 . ?
C66 H66B 0.9800 . ?
C66 H66C 0.9800 . ?
C67 H67 1.0000 . ?
C67 C68 1.530(3) . ?
C67 C69 1.536(3) . ?
C68 H68A 0.9800 . ?
C68 H68B 0.9800 . ?
C68 H68C 0.9800 . ?
C69 H69A 0.9800 . ?
C69 H69B 0.9800 . ?
C69 H69C 0.9800 . ?
C70 H70 1.0000 . ?
C70 C71 1.531(3) . ?
C70 C72 1.532(3) . ?
C71 H71A 0.9800 . ?
C71 H71B 0.9800 . ?
C71 H71C 0.9800 . ?
C72 H72A 0.9800 . ?
C72 H72B 0.9800 . ?
C72 H72C 0.9800 . ?
C76A C77A 1.3900 . ?
C76A C81A 1.3900 . ?
C76A C82A 1.418(11) . ?
C77A H77A 0.9500 . ?
C77A C78A 1.3900 . ?
C78A H78A 0.9500 . ?
C78A C79A 1.3900 . ?
C79A H79A 0.9500 . ?
C79A C80A 1.3900 . ?
C80A H80A 0.9500 . ?
C80A C81A 1.3900 . ?
C81A H81A 0.9500 . ?
C81 H81 0.9500 . ?
C81 C80 1.3900 . ?
C81 C76 1.3900 . ?
C80 H80 0.9500 . ?
C80 C79 1.3900 . ?
C79 H79 0.9500 . ?
C79 C78 1.3900 . ?
C78 H78 0.9500 . ?
C78 C77 1.3900 . ?
C77 H77 0.9500 . ?
C77 C76 1.3900 . ?
C76 C82 1.542(6) . ?
C82 H82D 0.9800 . ?
C82 H82E 0.9800 . ?
C82 H82F 0.9800 . ?
C82A H82A 0.9800 . ?
C82A H82B 0.9800 . ?
C82A H82C 0.9800 . ?
C83 H83 0.9500 . ?
C83 C84 1.391(3) . ?
C83 C93 1.381(3) . ?
C84 H84 0.9500 . ?
C84 C85 1.389(4) . ?
C85 H85 0.9500 . ?
C85 C91 1.393(3) . ?
C86 H86A 0.9800 . ?
C86 H86B 0.9800 . ?
C86 H86C 0.9800 . ?
C86 C91 1.510(3) . ?
C91 C92 1.392(3) . ?
C92 H92 0.9500 . ?
C92 C93 1.385(3) . ?
C93 H93 0.9500 . ?

loop_
_geom_torsion_atom_site_label_1
_geom_torsion_atom_site_label_2
_geom_torsion_atom_site_label_3
_geom_torsion_atom_site_label_4
_geom_torsion
_geom_torsion_site_symmetry_1
_geom_torsion_site_symmetry_2
_geom_torsion_site_symmetry_3
_geom_torsion_site_symmetry_4
_geom_torsion_publ_flag
Nd1 S1 C1 C2 -5.73(17) . . . . ?
Nd1 S1 C1 C6 174.99(13) . . . . ?
Nd1 C7 C8 C9 65.67(15) . . . . ?
Nd1 C7 C8 C13 -117.90(17) . . . . ?
Nd1 C7 C12 C11 -64.46(15) . . . . ?
Nd1 C7 C12 C19 117.90(17) . . . . ?
Nd1 C8 C9 C10 65.07(16) . . . . ?
Nd1 C8 C13 C14 171.21(14) . . . . ?
Nd1 C8 C13 C15 47.8(2) . . . . ?
Nd1 C9 C10 C11 63.28(15) . . . . ?
Nd1 C9 C10 C16 -119.60(16) . . . . ?
Nd1 C10 C11 C12 63.13(16) . . . . ?
Nd1 C10 C16 C17 174.44(13) . . . . ?
Nd1 C10 C16 C18 51.4(2) . . . . ?
Nd1 C11 C12 C7 63.31(15) . . . . ?
Nd1 C11 C12 C19 -118.82(15) . . . . ?
Nd1 C12 C19 C20 175.40(13) . . . . ?
Nd1 C12 C19 C21 48.0(2) . . . . ?
Nd2 S2 C37 C38 5.66(17) . . . . ?
Nd2 S2 C37 C42 -176.36(13) . . . . ?
Nd2 C43 C44 C45 66.15(15) . . . . ?
Nd2 C43 C44 C49 -115.47(17) . . . . ?
Nd2 C43 C48 C47 -68.36(15) . . . . ?
Nd2 C43 C48 C55 112.71(16) . . . . ?
Nd2 C44 C45 C46 65.28(17) . . . . ?
Nd2 C44 C49 C50 -173.20(13) . . . . ?
Nd2 C44 C49 C51 -45.9(2) . . . . ?
Nd2 C45 C46 C47 60.27(15) . . . . ?
Nd2 C45 C46 C52 -121.13(16) . . . . ?
Nd2 C46 C47 C48 62.21(16) . . . . ?
Nd2 C46 C52 C53 163.75(16) . . . . ?
Nd2 C46 C52 C54 -72.3(2) . . . . ?
Nd2 C47 C48 C43 66.39(15) . . . . ?
Nd2 C47 C48 C55 -114.68(16) . . . . ?
Nd2 C48 C55 C56 -167.70(14) . . . . ?
Nd2 C48 C55 C57 -43.2(2) . . . . ?
S1 C1 C2 C3 -175.35(15) . . . . ?
S1 C1 C2 C7 0.7(2) . . . . ?
S1 C1 C6 C5 176.27(14) . . . . ?
S1 C1 C6 C22 -3.2(3) . . . . ?
S2 C37 C38 C39 176.03(15) . . . . ?
S2 C37 C38 C43 -0.5(2) . . . . ?
S2 C37 C42 C41 -178.14(15) . . . . ?
S2 C37 C42 C58 -4.1(3) . . . . ?
C1 C2 C3 C4 -2.1(3) . . . . ?
C1 C2 C7 Nd1 4.6(2) . . . . ?
C1 C2 C7 C8 -83.7(2) . . . . ?
C1 C2 C7 C12 97.2(2) . . . . ?
C1 C6 C22 C23 -84.3(2) . . . . ?
C1 C6 C22 C27 96.9(2) . . . . ?
C2 C1 C6 C5 -3.0(3) . . . . ?
C2 C1 C6 C22 177.52(17) . . . . ?
C2 C3 C4 C5 -0.6(3) . . . . ?
C2 C7 C8 Nd1 114.98(15) . . . . ?
C2 C7 C8 C9 -179.35(16) . . . . ?
C2 C7 C8 C13 -2.9(3) . . . . ?
C2 C7 C12 Nd1 -115.92(16) . . . . ?
C2 C7 C12 C11 179.62(16) . . . . ?
C2 C7 C12 C19 2.0(3) . . . . ?
C3 C2 C7 Nd1 -179.37(14) . . . . ?
C3 C2 C7 C8 92.4(2) . . . . ?
C3 C2 C7 C12 -86.7(2) . . . . ?
C3 C4 C5 C6 1.5(3) . . . . ?
C4 C5 C6 C1 0.3(3) . . . . ?
C4 C5 C6 C22 179.79(18) . . . . ?
C5 C6 C22 C23 96.2(2) . . . . ?
C5 C6 C22 C27 -82.5(2) . . . . ?
C6 C1 C2 C3 3.9(3) . . . . ?
C6 C1 C2 C7 179.99(17) . . . . ?
C6 C22 C23 C24 -179.77(18) . . . . ?
C6 C22 C23 C28 -0.5(3) . . . . ?
C6 C22 C27 C26 179.35(18) . . . . ?
C6 C22 C27 C34 -0.8(3) . . . . ?
C7 C2 C3 C4 -178.12(18) . . . . ?
C7 C8 C9 Nd1 -65.03(15) . . . . ?
C7 C8 C9 C10 0.0(3) . . . . ?
C7 C8 C13 C14 -97.2(2) . . . . ?
C7 C8 C13 C15 139.3(2) . . . . ?
C7 C12 C19 C20 82.6(2) . . . . ?
C7 C12 C19 C21 -44.8(3) . . . . ?
C8 C7 C12 Nd1 65.02(15) . . . . ?
C8 C7 C12 C11 0.6(3) . . . . ?
C8 C7 C12 C19 -177.08(17) . . . . ?
C8 C9 C10 Nd1 -63.41(16) . . . . ?
C8 C9 C10 C11 -0.1(3) . . . . ?
C8 C9 C10 C16 176.99(17) . . . . ?
C9 C8 C13 C14 79.2(2) . . . . ?
C9 C8 C13 C15 -44.2(3) . . . . ?
C9 C10 C11 Nd1 -62.67(15) . . . . ?
C9 C10 C11 C12 0.5(3) . . . . ?
C9 C10 C16 C17 -95.6(2) . . . . ?
C9 C10 C16 C18 141.31(18) . . . . ?
C10 C11 C12 Nd1 -64.00(16) . . . . ?
C10 C11 C12 C7 -0.7(3) . . . . ?
C10 C11 C12 C19 177.18(16) . . . . ?
C11 C10 C16 C17 81.4(2) . . . . ?
C11 C10 C16 C18 -41.7(3) . . . . ?
C11 C12 C19 C20 -95.1(2) . . . . ?
C11 C12 C19 C21 137.49(19) . . . . ?
C12 C7 C8 Nd1 -65.93(15) . . . . ?
C12 C7 C8 C9 -0.3(3) . . . . ?
C12 C7 C8 C13 176.17(17) . . . . ?
C13 C8 C9 Nd1 118.47(16) . . . . ?
C13 C8 C9 C10 -176.46(17) . . . . ?
C16 C10 C11 Nd1 120.29(16) . . . . ?
C16 C10 C11 C12 -176.58(17) . . . . ?
C22 C23 C24 C25 0.6(3) . . . . ?
C22 C23 C28 C29 118.7(2) . . . . ?
C22 C23 C28 C30 -116.4(2) . . . . ?
C22 C27 C34 C35 115.1(2) . . . . ?
C22 C27 C34 C36 -120.0(2) . . . . ?
C23 C22 C27 C26 0.6(3) . . . . ?
C23 C22 C27 C34 -179.57(18) . . . . ?
C23 C24 C25 C26 0.3(3) . . . . ?
C23 C24 C25 C31 -179.40(19) . . . . ?
C24 C23 C28 C29 -62.0(2) . . . . ?
C24 C23 C28 C30 62.9(2) . . . . ?
C24 C25 C26 C27 -0.8(3) . . . . ?
C24 C25 C31 C32 -61.7(3) . . . . ?
C24 C25 C31 C33 172.75(19) . . . . ?
C25 C26 C27 C22 0.3(3) . . . . ?
C25 C26 C27 C34 -179.52(19) . . . . ?
C26 C25 C31 C32 118.5(2) . . . . ?
C26 C25 C31 C33 -7.0(3) . . . . ?
C26 C27 C34 C35 -65.1(2) . . . . ?
C26 C27 C34 C36 59.8(3) . . . . ?
C27 C22 C23 C24 -1.0(3) . . . . ?
C27 C22 C23 C28 178.28(18) . . . . ?
C28 C23 C24 C25 -178.77(19) . . . . ?
C31 C25 C26 C27 178.94(19) . . . . ?
C37 C38 C39 C40 2.5(3) . . . . ?
C37 C38 C43 Nd2 -5.0(2) . . . . ?
C37 C38 C43 C44 -98.5(2) . . . . ?
C37 C38 C43 C48 83.9(2) . . . . ?
C37 C42 C58 C59 -98.1(2) . . . . ?
C37 C42 C58 C63 86.4(2) . . . . ?
C38 C37 C42 C41 -0.1(3) . . . . ?
C38 C37 C42 C58 173.96(17) . . . . ?
C38 C39 C40 C41 -0.8(3) . . . . ?
C38 C43 C44 Nd2 117.33(16) . . . . ?
C38 C43 C44 C45 -176.52(16) . . . . ?
C38 C43 C44 C49 1.9(3) . . . . ?
C38 C43 C48 Nd2 -116.12(15) . . . . ?
C38 C43 C48 C47 175.52(16) . . . . ?
C38 C43 C48 C55 -3.4(2) . . . . ?
C39 C38 C43 Nd2 178.40(13) . . . . ?
C39 C38 C43 C44 84.9(2) . . . . ?
C39 C38 C43 C48 -92.6(2) . . . . ?
C39 C40 C41 C42 -1.4(3) . . . . ?
C40 C41 C42 C37 1.8(3) . . . . ?
C40 C41 C42 C58 -172.66(18) . . . . ?
C41 C42 C58 C59 76.1(2) . . . . ?
C41 C42 C58 C63 -99.4(2) . . . . ?
C42 C37 C38 C39 -2.0(3) . . . . ?
C42 C37 C38 C43 -178.50(17) . . . . ?
C42 C58 C59 C60 -174.01(18) . . . . ?
C42 C58 C59 C64 7.9(3) . . . . ?
C42 C58 C63 C62 174.06(17) . . . . ?
C42 C58 C63 C70 -4.6(3) . . . . ?
C43 C38 C39 C40 179.00(18) . . . . ?
C43 C44 C45 Nd2 -63.89(14) . . . . ?
C43 C44 C45 C46 1.4(3) . . . . ?
C43 C44 C49 C50 -82.5(2) . . . . ?
C43 C44 C49 C51 44.8(3) . . . . ?
C43 C48 C55 C56 103.9(2) . . . . ?
C43 C48 C55 C57 -131.69(19) . . . . ?
C44 C43 C48 Nd2 66.26(15) . . . . ?
C44 C43 C48 C47 -2.1(3) . . . . ?
C44 C43 C48 C55 178.98(16) . . . . ?
C44 C45 C46 Nd2 -62.88(16) . . . . ?
C44 C45 C46 C47 -2.6(3) . . . . ?
C44 C45 C46 C52 175.99(16) . . . . ?
C45 C44 C49 C50 95.9(2) . . . . ?
C45 C44 C49 C51 -136.77(18) . . . . ?
C45 C46 C47 Nd2 -60.77(15) . . . . ?
C45 C46 C47 C48 1.4(3) . . . . ?
C45 C46 C52 C53 -103.7(2) . . . . ?
C45 C46 C52 C54 20.3(3) . . . . ?
C46 C47 C48 Nd2 -65.54(16) . . . . ?
C46 C47 C48 C43 0.8(3) . . . . ?
C46 C47 C48 C55 179.78(16) . . . . ?
C47 C46 C52 C53 74.9(2) . . . . ?
C47 C46 C52 C54 -161.16(18) . . . . ?
C47 C48 C55 C56 -75.1(2) . . . . ?
C47 C48 C55 C57 49.4(2) . . . . ?
C48 C43 C44 Nd2 -65.13(15) . . . . ?
C48 C43 C44 C45 1.0(3) . . . . ?
C48 C43 C44 C49 179.40(16) . . . . ?
C49 C44 C45 Nd2 117.59(14) . . . . ?
C49 C44 C45 C46 -177.13(16) . . . . ?
C52 C46 C47 Nd2 120.59(15) . . . . ?
C52 C46 C47 C48 -177.20(16) . . . . ?
C58 C59 C60 C61 -0.6(3) . . . . ?
C58 C59 C64 C65 -126.0(2) . . . . ?
C58 C59 C64 C66 109.0(2) . . . . ?
C58 C63 C70 C71 77.7(2) . . . . ?
C58 C63 C70 C72 -158.57(18) . . . . ?
C59 C58 C63 C62 -1.3(3) . . . . ?
C59 C58 C63 C70 -179.98(18) . . . . ?
C59 C60 C61 C62 -0.6(3) . . . . ?
C59 C60 C61 C67 177.38(19) . . . . ?
C60 C59 C64 C65 55.9(3) . . . . ?
C60 C59 C64 C66 -69.0(2) . . . . ?
C60 C61 C62 C63 0.8(3) . . . . ?
C60 C61 C67 C68 -85.9(2) . . . . ?
C60 C61 C67 C69 149.4(2) . . . . ?
C61 C62 C63 C58 0.1(3) . . . . ?
C61 C62 C63 C70 178.75(18) . . . . ?
C62 C61 C67 C68 91.9(2) . . . . ?
C62 C61 C67 C69 -32.7(3) . . . . ?
C62 C63 C70 C71 -100.9(2) . . . . ?
C62 C63 C70 C72 22.8(3) . . . . ?
C63 C58 C59 C60 1.6(3) . . . . ?
C63 C58 C59 C64 -176.52(18) . . . . ?
C64 C59 C60 C61 177.51(19) . . . . ?
C67 C61 C62 C63 -177.05(19) . . . . ?
C76A C77A C78A C79A 0.0 . . . . ?
C77A C76A C81A C80A 0.0 . . . . ?
C77A C78A C79A C80A 0.0 . . . . ?
C78A C79A C80A C81A 0.0 . . . . ?
C79A C80A C81A C76A 0.0 . . . . ?
C81A C76A C77A C78A 0.0 . . . . ?
C81 C80 C79 C78 0.0 . . . . ?
C80 C81 C76 C77 0.0 . . . . ?
C80 C81 C76 C82 -178.0(5) . . . . ?
C80 C79 C78 C77 0.0 . . . . ?
C79 C78 C77 C76 0.0 . . . . ?
C78 C77 C76 C81 0.0 . . . . ?
C78 C77 C76 C82 178.0(5) . . . . ?
C76 C81 C80 C79 0.0 . . . . ?
C82A C76A C77A C78A -178.3(8) . . . . ?
C82A C76A C81A C80A 178.3(8) . . . . ?
C83 C84 C85 C91 0.1(4) . . . . ?
C84 C83 C93 C92 -0.1(4) . . . . ?
C84 C85 C91 C86 -179.7(2) . . . . ?
C84 C85 C91 C92 -0.4(3) . . . . ?
C85 C91 C92 C93 0.4(3) . . . . ?
C86 C91 C92 C93 179.7(2) . . . . ?
C91 C92 C93 C83 -0.2(3) . . . . ?
C93 C83 C84 C85 0.1(4) . . . . ?
